data_1538335
loop_
_publ_author_name
'Malakho, A.P.'
'Kobyletskii, K.K.'
'Baryshnikova, O.V.'
'Morozov, V.A.'
'Stefanovich, S.Yu.'
'Lazoryak, B.I.'

_publ_section_title
;
 Solid solutions in the Ca9 Bi (V O4)7 - Sr9 Bi (V O4)7 system: the
 structure, ferroelectric properties and nonlinear-optical properties
;
_journal_name_full 'Zhurnal Neorganicheskoi Khimii'
_journal_page_first 1851
_journal_page_last 1864
_journal_volume 48
_journal_year 2003
_chemical_formula_sum 'Bi Ca4 O28 Sr5 V7'
_chemical_name_systematic 'Ca4 Sr5 Bi (V O4)7'
_space_group_IT_number 161
_symmetry_space_group_name_Hall 'R 3 -2"c'
_symmetry_space_group_name_H-M 'R 3 c :H'
_cell_angle_alpha 90
_cell_angle_beta 90
_cell_angle_gamma 120
_cell_formula_units_Z 6
_cell_length_a 11.0776
_cell_length_b 11.0776
_cell_length_c 38.078
_cell_volume 4046.654
_citation_journal_id_ASTM ZNOKAQ
_cod_data_source_file Malakho_ZNOKAQ_2003_495.cif
_cod_data_source_block Bi1Ca4O28Sr5V7
_cod_original_formula_sum 'Bi1 Ca4 O28 Sr5 V7'
_cod_database_code 1538335

loop_
_symmetry_equiv_pos_as_xyz
x,y,z
-y,x-y,z
-x+y,-x,z
-y,-x,z+1/2
x,x-y,z+1/2
-x+y,y,z+1/2
x+2/3,y+1/3,z+1/3
-y+2/3,x-y+1/3,z+1/3
-x+y+2/3,-x+1/3,z+1/3
-y+2/3,-x+1/3,z+5/6
x+2/3,x-y+1/3,z+5/6
-x+y+2/3,y+1/3,z+5/6
x+1/3,y+2/3,z+2/3
-y+1/3,x-y+2/3,z+2/3
-x+y+1/3,-x+2/3,z+2/3
-y+1/3,-x+2/3,z+7/6
x+1/3,x-y+2/3,z+7/6
-x+y+1/3,y+2/3,z+7/6

loop_
_atom_site_label
_atom_site_type_symbol
_atom_site_fract_x
_atom_site_fract_y
_atom_site_fract_z
_atom_site_occupancy
_atom_site_U_iso_or_equiv
Ca3 Ca+2 0 0 0 0.93 0.0
O8 O-2 0.583 0.68 0.0488 1 0.0
O6 O-2 0.504 0.755 0.1256 1 0.0
O10 O-2 0.624 0.846 0.9926 1 0.0
Bi1 Bi+3 0.7199 0.8526 0.4329 0.16 0.0
Sr3 Sr+2 0.1352 0.278 0.3264 1 0.0
Ca2 Ca+2 0.6176 0.8138 0.2349 0.5 0.0
O3 O-2 0.715 0.835 0.1779 1 0.0
Sr1 Sr+2 0.7199 0.8526 0.4329 0.34 0.0
O7 O-2 0.598 0.94 0.0537 1 0.0
O1 O-2 0 0 0.3132 1 0.0
O9 O-2 0.831 0.916 0.041 1 0.0
Ca1 Ca+2 0.7199 0.8526 0.4329 0.5 0.0
Bi3 Bi+3 0 0 0 0.07 0.0
Sr2 Sr+2 0.6176 0.8138 0.2349 0.34 0.0
O4 O-2 0.764 0.757 0.1204 1 0.0
V1 V+5 0 0 0.2685 1 0.0
Bi2 Bi+3 0.6176 0.8138 0.2349 0.16 0.0
V2 V+5 0.6805 0.8487 0.1338 1 0.0
O2 O-2 0.018 0.86 0.26 1 0.0
O5 O-2 0.736 0.012 0.117 1 0.0
V3 V+5 0.6536 0.8464 0.0329 1 0.0
